data_1542998
loop_
_publ_author_name
'Rao, Bin'
'Tang, Jinghua'
'Zeng, Xiaoming'

_publ_section_title
;
 Synthesis of 2-Benzylphenyl Ketones by Aryne Insertion into Unactivated
 C-C Bonds.
;
_journal_issue 7
_journal_name_full 'Organic letters'
_journal_page_first 1678
_journal_page_last 1681
_journal_paper_doi 10.1021/acs.orglett.6b00578
_journal_volume 18
_journal_year 2016
_chemical_formula_sum 'C22 H19 N O5'
_chemical_formula_weight 377.38
_chemical_name_systematic
; 
 ? 
;
_space_group_IT_number 2
_symmetry_cell_setting triclinic
_symmetry_space_group_name_Hall '-P 1'
_symmetry_space_group_name_H-M 'P -1'
_atom_sites_solution_hydrogens geom
_atom_sites_solution_primary direct
_atom_sites_solution_secondary difmap
_audit_creation_method SHELXL-97
_cell_angle_alpha 85.640(12)
_cell_angle_beta 85.998(11)
_cell_angle_gamma 68.912(11)
_cell_formula_units_Z 4
_cell_length_a 9.534(8)
_cell_length_b 12.529(11)
_cell_length_c 17.309(15)
_cell_measurement_reflns_used 4660
_cell_measurement_temperature 296(2)
_cell_measurement_theta_max 22.9
_cell_measurement_theta_min 2.29
_cell_volume 1922(3)
_computing_cell_refinement 'Bruker SMART'
_computing_data_collection 'Bruker SMART'
_computing_data_reduction 'Bruker SAINT'
_computing_molecular_graphics 'Bruker SHELXTL'
_computing_publication_material 'Bruker SHELXTL'
_computing_structure_refinement 'Bruker SHELXTL'
_computing_structure_solution 'Bruker SHELXTL'
_diffrn_ambient_temperature 296(2)
_diffrn_measured_fraction_theta_full 0.994
_diffrn_measured_fraction_theta_max 0.994
_diffrn_measurement_device_type 'CCD area detector'
_diffrn_measurement_method 'phi and omega scans'
_diffrn_radiation_monochromator graphite
_diffrn_radiation_source 'fine-focus sealed tube'
_diffrn_radiation_type MoK\a
_diffrn_radiation_wavelength 0.71073
_diffrn_reflns_av_R_equivalents 0.0295
_diffrn_reflns_av_sigmaI/netI 0.0424
_diffrn_reflns_limit_h_max 11
_diffrn_reflns_limit_h_min -11
_diffrn_reflns_limit_k_max 14
_diffrn_reflns_limit_k_min -14
_diffrn_reflns_limit_l_max 20
_diffrn_reflns_limit_l_min -20
_diffrn_reflns_number 17634
_diffrn_reflns_theta_full 25.00
_diffrn_reflns_theta_max 25.00
_diffrn_reflns_theta_min 1.18
_exptl_absorpt_coefficient_mu 0.093
_exptl_absorpt_correction_T_max 0.981
_exptl_absorpt_correction_T_min 0.975
_exptl_absorpt_correction_type multi-scan
_exptl_crystal_colour colourless
_exptl_crystal_density_diffrn 1.304
_exptl_crystal_density_method 'not measured'
_exptl_crystal_description block
_exptl_crystal_F_000 792
_exptl_crystal_size_max 0.3
_exptl_crystal_size_mid 0.23
_exptl_crystal_size_min 0.21
_refine_diff_density_max 0.229
_refine_diff_density_min -0.177
_refine_diff_density_rms 0.039
_refine_ls_extinction_method none
_refine_ls_goodness_of_fit_ref 1.095
_refine_ls_hydrogen_treatment mixed
_refine_ls_matrix_type full
_refine_ls_number_parameters 509
_refine_ls_number_reflns 6726
_refine_ls_number_restraints 7
_refine_ls_restrained_S_all 1.096
_refine_ls_R_factor_all 0.0962
_refine_ls_R_factor_gt 0.0537
_refine_ls_shift/su_max 0.008
_refine_ls_shift/su_mean 0.000
_refine_ls_structure_factor_coef Fsqd
_refine_ls_weighting_details 'calc w=1/[\s^2^(Fo^2^)+(0.0629P)^2^+0.7775P] where P=(Fo^2^+2Fc^2^)/3'
_refine_ls_weighting_scheme calc
_refine_ls_wR_factor_gt 0.1434
_refine_ls_wR_factor_ref 0.1629
_reflns_number_gt 4179
_reflns_number_total 6726
_reflns_threshold_expression >2sigma(I)
_cod_data_source_file ol6b00578_si_002.cif
_cod_data_source_block 1
_cod_depositor_comments
;
The following automatic conversions were performed:

'_symmetry_cell_setting' value 'Triclinic' changed to 'triclinic'
according to
/usr/data/users/saulius/crontab/automatic-downloads/current/ACS/lib/dictionaries/cif_core.dic
dictionary named 'cif_core.dic' version 2.4.2 from 2011-04-26.

Automatic conversion script
Id: cif_fix_values 4268 2015-11-12 08:31:59Z antanas 
;
_cod_original_sg_symbol_H-M 'P-1   '
_cod_database_code 1542998

loop_
_symmetry_equiv_pos_as_xyz
'x, y, z'
'-x, -y, -z'

loop_
_atom_site_label
_atom_site_type_symbol
_atom_site_fract_x
_atom_site_fract_y
_atom_site_fract_z
_atom_site_U_iso_or_equiv
_atom_site_adp_type
_atom_site_occupancy
_atom_site_symmetry_multiplicity
_atom_site_calc_flag
_atom_site_refinement_flags
O2 O 0.8536(2) 0.53852(17) 0.37126(12) 0.0629(6) Uani 1 1 d .
O1 O 0.7257(2) 0.75835(17) 0.35191(12) 0.0636(6) Uani 1 1 d .
O6 O 0.6758(2) 0.24171(17) 1.15809(12) 0.0613(6) Uani 1 1 d .
O7 O 0.7947(2) 0.02280(17) 1.14247(12) 0.0640(6) Uani 1 1 d .
C30 C 0.6902(3) 0.0426(2) 1.01486(16) 0.0469(7) Uani 1 1 d .
H30 H 0.7297 -0.0362 1.0098 0.056 Uiso 1 1 calc R
C28 C 0.5477(3) 0.2324(2) 0.96182(16) 0.0454(7) Uani 1 1 d .
C17 C 0.6614(3) 0.4165(3) 0.64529(15) 0.0474(7) Uani 1 1 d .
C29 C 0.6076(3) 0.1139(2) 0.95420(15) 0.0451(7) Uani 1 1 d .
C38 C 0.5840(3) 0.0612(2) 0.88427(16) 0.0497(7) Uani 1 1 d .
C32 C 0.2937(3) 0.3424(2) 0.89962(16) 0.0466(7) Uani 1 1 d .
C27 C 0.5707(3) 0.2753(2) 1.03011(16) 0.0482(7) Uani 1 1 d .
H27 H 0.5303 0.3540 1.0357 0.058 Uiso 1 1 calc R
O3 O 0.4304(2) 0.5708(2) 0.64764(13) 0.0714(7) Uani 1 1 d .
C25 C 0.7142(3) 0.0863(2) 1.08135(16) 0.0472(7) Uani 1 1 d .
C26 C 0.6515(3) 0.2051(2) 1.08979(16) 0.0468(7) Uani 1 1 d .
C11 C 0.1773(4) 0.8588(2) 0.65939(17) 0.0569(8) Uani 1 1 d .
H11 H 0.2152 0.8622 0.7069 0.068 Uiso 1 1 calc R
C10 C 0.2758(3) 0.8207(2) 0.59588(16) 0.0474(7) Uani 1 1 d .
C6 C 0.5480(3) 0.7163(2) 0.54417(17) 0.0503(7) Uani 1 1 d .
C4 C 0.6871(3) 0.7109(2) 0.41989(17) 0.0498(7) Uani 1 1 d .
C7 C 0.6080(3) 0.5966(2) 0.55180(16) 0.0479(7) Uani 1 1 d .
C8 C 0.7116(3) 0.5355(2) 0.49423(16) 0.0478(7) Uani 1 1 d .
H8 H 0.7532 0.4561 0.4998 0.057 Uiso 1 1 calc R
C3 C 0.7527(3) 0.5915(2) 0.42960(16) 0.0484(7) Uani 1 1 d .
C35 C -0.0148(3) 0.4020(2) 0.8970(2) 0.0560(8) Uani 1 1 d .
C5 C 0.5889(3) 0.7717(3) 0.47756(18) 0.0537(8) Uani 1 1 d .
H5 H 0.5490 0.8513 0.4720 0.064 Uiso 1 1 calc R
C13 C -0.0322(4) 0.8882(2) 0.58246(19) 0.0554(8) Uani 1 1 d .
C15 C 0.2158(4) 0.8153(3) 0.52596(17) 0.0558(8) Uani 1 1 d .
H15 H 0.2803 0.7884 0.4832 0.067 Uiso 1 1 calc R
C16 C 0.5582(3) 0.5318(3) 0.61689(16) 0.0506(7) Uani 1 1 d .
C37 C 0.2194(3) 0.3778(2) 0.83050(17) 0.0555(8) Uani 1 1 d .
H37 H 0.2746 0.3815 0.7845 0.067 Uiso 1 1 calc R
C31 C 0.4611(3) 0.3182(2) 0.89943(17) 0.0528(8) Uani 1 1 d .
H31A H 0.4756 0.3900 0.9046 0.063 Uiso 1 1 calc R
H31B H 0.5051 0.2906 0.8493 0.063 Uiso 1 1 calc R
C18 C 0.5979(4) 0.3354(3) 0.67397(16) 0.0570(8) Uani 1 1 d .
H18 H 0.4942 0.3542 0.6744 0.068 Uiso 1 1 calc R
C36 C 0.0652(4) 0.4076(3) 0.82897(19) 0.0608(9) Uani 1 1 d .
H36 H 0.0166 0.4309 0.7825 0.073 Uiso 1 1 calc R
C14 C 0.0616(4) 0.8491(3) 0.51881(19) 0.0591(8) Uani 1 1 d .
H14 H 0.0226 0.8454 0.4718 0.071 Uiso 1 1 calc R
C9 C 0.4425(3) 0.7911(3) 0.60498(18) 0.0566(8) Uani 1 1 d .
H9A H 0.4676 0.7524 0.6556 0.068 Uiso 1 1 calc R
H9B H 0.4619 0.8620 0.6044 0.068 Uiso 1 1 calc R
C22 C 0.8164(3) 0.3864(3) 0.64735(17) 0.0589(8) Uani 1 1 d .
H22 H 0.8611 0.4388 0.6290 0.071 Uiso 1 1 calc R
C33 C 0.2084(3) 0.3349(3) 0.96681(17) 0.0570(8) Uani 1 1 d .
H33 H 0.2563 0.3088 1.0132 0.068 Uiso 1 1 calc R
C12 C 0.0222(4) 0.8922(3) 0.65273(19) 0.0610(9) Uani 1 1 d .
H12 H -0.0433 0.9167 0.6955 0.073 Uiso 1 1 calc R
N2 N -0.1808(4) 0.4386(3) 0.8961(2) 0.0808(9) Uani 1 1 d .
C39 C 0.6951(3) -0.0517(2) 0.86056(15) 0.0491(7) Uani 1 1 d .
C1 C 0.6572(4) 0.8788(3) 0.3369(2) 0.0706(10) Uani 1 1 d .
H1A H 0.5498 0.9007 0.3426 0.106 Uiso 1 1 calc R
H1B H 0.6848 0.8991 0.2850 0.106 Uiso 1 1 calc R
H1C H 0.6908 0.9180 0.3730 0.106 Uiso 1 1 calc R
C44 C 0.6434(4) -0.1256(3) 0.82524(18) 0.0632(9) Uani 1 1 d .
H44 H 0.5418 -0.1037 0.8158 0.076 Uiso 1 1 calc R
C34 C 0.0534(4) 0.3652(3) 0.96636(19) 0.0636(9) Uani 1 1 d .
H34 H -0.0027 0.3608 1.0118 0.076 Uiso 1 1 calc R
C19 C 0.6875(5) 0.2288(3) 0.70135(18) 0.0709(10) Uani 1 1 d .
H19 H 0.6445 0.1750 0.7190 0.085 Uiso 1 1 calc R
C40 C 0.8490(3) -0.0842(3) 0.87113(17) 0.0614(8) Uani 1 1 d .
H40 H 0.8856 -0.0347 0.8934 0.074 Uiso 1 1 calc R
C20 C 0.8403(5) 0.2009(3) 0.7029(2) 0.0742(10) Uani 1 1 d .
H20 H 0.9001 0.1285 0.7220 0.089 Uiso 1 1 calc R
C2 C 0.9274(4) 0.4171(3) 0.3809(2) 0.0731(10) Uani 1 1 d .
H2A H 0.9751 0.3983 0.4297 0.110 Uiso 1 1 calc R
H2B H 1.0019 0.3911 0.3395 0.110 Uiso 1 1 calc R
H2C H 0.8547 0.3805 0.3799 0.110 Uiso 1 1 calc R
C24 C 0.8741(4) -0.0967(3) 1.1313(2) 0.0725(10) Uani 1 1 d .
H24A H 0.8032 -0.1335 1.1256 0.109 Uiso 1 1 calc R
H24B H 0.9332 -0.1313 1.1753 0.109 Uiso 1 1 calc R
H24C H 0.9390 -0.1051 1.0854 0.109 Uiso 1 1 calc R
C21 C 0.9052(4) 0.2787(3) 0.6766(2) 0.0723(10) Uani 1 1 d .
H21 H 1.0087 0.2595 0.6784 0.087 Uiso 1 1 calc R
C43 C 0.7418(5) -0.2312(3) 0.8042(2) 0.0832(11) Uani 1 1 d .
H43 H 0.7064 -0.2813 0.7819 0.100 Uiso 1 1 calc R
C42 C 0.8934(6) -0.2624(4) 0.8162(2) 0.0916(13) Uani 1 1 d U
H42 H 0.9595 -0.3339 0.8021 0.110 Uiso 1 1 calc R
C41 C 0.9475(4) -0.1898(3) 0.8485(2) 0.0788(11) Uani 1 1 d U
H41 H 1.0501 -0.2112 0.8553 0.095 Uiso 1 1 calc R
O8 O 0.4728(2) 0.10822(18) 0.84552(12) 0.0681(6) Uani 1 1 d .
O4 O -0.2454(3) 0.9354(3) 0.5108(2) 0.1039(9) Uani 1 1 d .
N1 N -0.1968(3) 0.9274(2) 0.5755(2) 0.0756(8) Uani 1 1 d .
O10 O -0.2526(3) 0.4356(3) 0.9574(2) 0.1142(11) Uani 1 1 d .
O9 O -0.2400(3) 0.4756(3) 0.8343(2) 0.1245(12) Uani 1 1 d .
O5 O -0.2769(3) 0.9552(3) 0.6334(2) 0.1352(14) Uani 1 1 d .
C23 C 0.6309(4) 0.3622(3) 1.1659(2) 0.0724(10) Uani 1 1 d .
H23A H 0.6797 0.3946 1.1253 0.109 Uiso 1 1 calc R
H23B H 0.6591 0.3760 1.2154 0.109 Uiso 1 1 calc R
H23C H 0.5238 0.3972 1.1623 0.109 Uiso 1 1 calc R

loop_
_atom_site_aniso_label
_atom_site_aniso_U_11
_atom_site_aniso_U_22
_atom_site_aniso_U_33
_atom_site_aniso_U_23
_atom_site_aniso_U_13
_atom_site_aniso_U_12
O2 0.0725(14) 0.0512(13) 0.0582(13) -0.0069(10) 0.0238(11) -0.0178(11)
O1 0.0661(14) 0.0533(13) 0.0661(14) 0.0066(11) 0.0133(11) -0.0198(11)
O6 0.0730(15) 0.0489(13) 0.0572(13) -0.0069(10) -0.0179(11) -0.0124(10)
O7 0.0805(15) 0.0452(12) 0.0594(13) 0.0071(10) -0.0295(11) -0.0112(11)
C30 0.0461(17) 0.0363(15) 0.0537(18) 0.0030(13) -0.0086(14) -0.0089(12)
C28 0.0420(16) 0.0423(16) 0.0482(17) 0.0042(13) -0.0082(13) -0.0108(13)
C17 0.0485(18) 0.0598(19) 0.0356(15) -0.0053(13) 0.0013(13) -0.0215(15)
C29 0.0426(16) 0.0463(17) 0.0427(16) 0.0008(13) -0.0071(13) -0.0111(13)
C38 0.0498(18) 0.0502(18) 0.0459(17) 0.0048(14) -0.0085(14) -0.0145(14)
C32 0.0501(17) 0.0337(15) 0.0489(18) 0.0037(12) -0.0097(14) -0.0063(13)
C27 0.0456(17) 0.0381(15) 0.0568(18) 0.0009(13) -0.0088(14) -0.0095(13)
O3 0.0566(14) 0.0771(16) 0.0675(15) -0.0057(12) 0.0193(12) -0.0117(12)
C25 0.0465(17) 0.0460(17) 0.0459(17) 0.0038(13) -0.0124(13) -0.0119(13)
C26 0.0443(16) 0.0480(18) 0.0481(17) -0.0033(13) -0.0079(13) -0.0150(14)
C11 0.067(2) 0.0521(18) 0.0410(17) -0.0056(14) 0.0021(15) -0.0087(15)
C10 0.0583(19) 0.0342(15) 0.0459(17) -0.0058(12) 0.0069(14) -0.0130(13)
C6 0.0448(17) 0.0513(18) 0.0559(18) -0.0131(14) 0.0028(14) -0.0171(14)
C4 0.0453(17) 0.0516(18) 0.0543(18) -0.0018(14) 0.0039(14) -0.0207(14)
C7 0.0473(17) 0.0522(18) 0.0446(17) -0.0066(13) 0.0043(13) -0.0184(14)
C8 0.0481(17) 0.0423(16) 0.0517(18) -0.0058(13) 0.0072(14) -0.0155(13)
C3 0.0498(17) 0.0476(18) 0.0481(17) -0.0093(14) 0.0090(14) -0.0183(14)
C35 0.0429(18) 0.0460(18) 0.073(2) -0.0012(15) -0.0100(16) -0.0078(14)
C5 0.0503(18) 0.0443(17) 0.067(2) -0.0061(15) 0.0052(15) -0.0180(14)
C13 0.059(2) 0.0414(17) 0.062(2) 0.0028(14) -0.0010(17) -0.0147(14)
C15 0.064(2) 0.0570(19) 0.0452(18) -0.0112(14) 0.0099(15) -0.0202(16)
C16 0.0497(19) 0.0582(19) 0.0441(17) -0.0097(14) 0.0046(14) -0.0194(15)
C37 0.0539(19) 0.0545(19) 0.0477(18) 0.0030(14) -0.0077(15) -0.0068(15)
C31 0.0490(18) 0.0474(17) 0.0573(19) 0.0095(14) -0.0095(14) -0.0126(14)
C18 0.058(2) 0.072(2) 0.0467(18) 0.0030(16) -0.0003(15) -0.0318(17)
C36 0.061(2) 0.0528(19) 0.058(2) 0.0051(15) -0.0233(17) -0.0055(15)
C14 0.068(2) 0.059(2) 0.0542(19) -0.0050(15) -0.0040(17) -0.0278(17)
C9 0.0554(19) 0.0536(18) 0.0594(19) -0.0186(15) 0.0055(15) -0.0160(15)
C22 0.053(2) 0.072(2) 0.0565(19) -0.0020(16) -0.0006(15) -0.0280(17)
C33 0.058(2) 0.059(2) 0.0473(18) 0.0079(14) -0.0095(15) -0.0141(15)
C12 0.058(2) 0.0547(19) 0.056(2) -0.0030(15) 0.0141(16) -0.0063(15)
N2 0.055(2) 0.069(2) 0.111(3) -0.0051(19) -0.015(2) -0.0113(16)
C39 0.0513(18) 0.0527(18) 0.0398(16) 0.0016(13) -0.0011(13) -0.0153(14)
C1 0.074(2) 0.057(2) 0.073(2) 0.0149(17) -0.0075(18) -0.0178(18)
C44 0.074(2) 0.065(2) 0.0537(19) -0.0077(16) 0.0034(16) -0.0291(19)
C34 0.057(2) 0.063(2) 0.065(2) 0.0033(16) 0.0005(17) -0.0173(16)
C19 0.098(3) 0.072(2) 0.054(2) 0.0082(17) -0.0103(19) -0.045(2)
C40 0.053(2) 0.069(2) 0.0556(19) -0.0033(16) 0.0005(15) -0.0144(17)
C20 0.088(3) 0.061(2) 0.065(2) 0.0027(18) -0.020(2) -0.015(2)
C2 0.080(2) 0.050(2) 0.077(2) -0.0127(17) 0.0297(19) -0.0127(17)
C24 0.079(2) 0.051(2) 0.078(2) 0.0122(17) -0.0364(19) -0.0083(17)
C21 0.057(2) 0.080(3) 0.070(2) -0.005(2) -0.0111(18) -0.012(2)
C43 0.116(4) 0.067(3) 0.068(2) -0.0163(19) 0.008(2) -0.034(2)
C42 0.107(3) 0.069(3) 0.065(2) -0.0095(19) 0.017(2) 0.007(2)
C41 0.069(2) 0.080(3) 0.066(2) -0.0050(19) 0.0078(18) -0.002(2)
O8 0.0645(14) 0.0667(14) 0.0642(14) -0.0039(11) -0.0270(12) -0.0082(11)
O4 0.085(2) 0.110(2) 0.127(3) 0.0000(19) -0.0342(19) -0.0427(17)
N1 0.061(2) 0.0620(19) 0.099(3) 0.0082(18) -0.008(2) -0.0179(15)
O10 0.0640(18) 0.134(3) 0.143(3) 0.015(2) 0.0059(19) -0.0398(18)
O9 0.0634(18) 0.158(3) 0.124(3) -0.006(2) -0.0307(18) -0.0010(18)
O5 0.0624(19) 0.178(4) 0.130(3) -0.015(2) 0.0213(19) -0.004(2)
C23 0.076(2) 0.059(2) 0.072(2) -0.0198(17) -0.0113(19) -0.0078(18)

loop_
_atom_type_symbol
_atom_type_description
_atom_type_scat_dispersion_real
_atom_type_scat_dispersion_imag
_atom_type_scat_source
C C 0.0033 0.0016 'International Tables Vol C Tables 4.2.6.8 and 6.1.1.4'
H H 0.0000 0.0000 'International Tables Vol C Tables 4.2.6.8 and 6.1.1.4'
N N 0.0061 0.0033 'International Tables Vol C Tables 4.2.6.8 and 6.1.1.4'
O O 0.0106 0.0060 'International Tables Vol C Tables 4.2.6.8 and 6.1.1.4'

loop_
_geom_angle_atom_site_label_1
_geom_angle_atom_site_label_2
_geom_angle_atom_site_label_3
_geom_angle
C3 O2 C2 117.0(2)
C4 O1 C1 118.4(2)
C26 O6 C23 118.1(2)
C25 O7 C24 116.3(2)
C25 C30 C29 121.9(3)
C27 C28 C29 118.4(2)
C27 C28 C31 117.6(3)
C29 C28 C31 123.9(3)
C22 C17 C18 118.1(3)
C22 C17 C16 123.7(3)
C18 C17 C16 118.2(3)
C28 C29 C30 119.1(3)
C28 C29 C38 121.7(2)
C30 C29 C38 119.2(3)
O8 C38 C29 121.1(3)
O8 C38 C39 118.7(3)
C29 C38 C39 120.2(2)
C33 C32 C37 117.9(3)
C33 C32 C31 122.7(3)
C37 C32 C31 119.4(3)
C26 C27 C28 122.4(3)
O7 C25 C30 125.4(3)
O7 C25 C26 115.5(2)
C30 C25 C26 119.1(2)
O6 C26 C27 125.2(3)
O6 C26 C25 115.8(2)
C27 C26 C25 119.0(3)
C10 C11 C12 120.7(3)
C11 C10 C15 118.3(3)
C11 C10 C9 118.8(3)
C15 C10 C9 122.9(3)
C7 C6 C5 118.7(3)
C7 C6 C9 123.8(3)
C5 C6 C9 117.6(3)
O1 C4 C5 124.9(3)
O1 C4 C3 115.7(3)
C5 C4 C3 119.4(3)
C6 C7 C8 119.3(3)
C6 C7 C16 121.5(3)
C8 C7 C16 119.1(3)
C3 C8 C7 121.3(3)
O2 C3 C8 124.9(3)
O2 C3 C4 115.6(2)
C8 C3 C4 119.5(3)
C36 C35 C34 122.2(3)
C36 C35 N2 119.0(3)
C34 C35 N2 118.8(3)
C4 C5 C6 121.7(3)
C12 C13 C14 121.8(3)
C12 C13 N1 118.6(3)
C14 C13 N1 119.6(3)
C14 C15 C10 121.3(3)
O3 C16 C7 121.0(3)
O3 C16 C17 118.6(3)
C7 C16 C17 120.4(3)
C36 C37 C32 121.2(3)
C32 C31 C28 116.5(2)
C19 C18 C17 120.5(3)
C35 C36 C37 118.8(3)
C13 C14 C15 118.8(3)
C10 C9 C6 116.3(2)
C21 C22 C17 120.6(3)
C34 C33 C32 121.6(3)
C13 C12 C11 119.1(3)
O9 N2 O10 123.3(4)
O9 N2 C35 117.8(4)
O10 N2 C35 118.9(3)
C44 C39 C40 118.9(3)
C44 C39 C38 118.7(3)
C40 C39 C38 122.4(3)
C43 C44 C39 120.4(4)
C35 C34 C33 118.2(3)
C18 C19 C20 120.4(3)
C41 C40 C39 120.2(3)
C21 C20 C19 120.4(3)
C20 C21 C22 120.0(3)
C44 C43 C42 119.8(4)
C41 C42 C43 120.9(4)
C42 C41 C40 119.8(4)
O5 N1 O4 123.3(4)
O5 N1 C13 118.3(4)
O4 N1 C13 118.3(3)

loop_
_geom_bond_atom_site_label_1
_geom_bond_atom_site_label_2
_geom_bond_distance
O2 C3 1.376(3)
O2 C2 1.430(4)
O1 C4 1.365(3)
O1 C1 1.424(4)
O6 C26 1.363(3)
O6 C23 1.428(4)
O7 C25 1.374(3)
O7 C24 1.435(4)
C30 C25 1.378(4)
C30 C29 1.410(4)
C28 C27 1.397(4)
C28 C29 1.398(4)
C28 C31 1.521(4)
C17 C22 1.390(4)
C17 C18 1.403(4)
C17 C16 1.494(4)
C29 C38 1.489(4)
C38 O8 1.229(3)
C38 C39 1.497(4)
C32 C33 1.389(4)
C32 C37 1.393(4)
C32 C31 1.513(4)
C27 C26 1.385(4)
O3 C16 1.235(3)
C25 C26 1.406(4)
C11 C10 1.390(4)
C11 C12 1.395(4)
C10 C15 1.391(4)
C10 C9 1.512(4)
C6 C7 1.398(4)
C6 C5 1.405(4)
C6 C9 1.524(4)
C4 C5 1.388(4)
C4 C3 1.400(4)
C7 C8 1.411(4)
C7 C16 1.489(4)
C8 C3 1.383(4)
C35 C36 1.369(4)
C35 C34 1.373(4)
C35 N2 1.482(4)
C13 C12 1.366(4)
C13 C14 1.372(4)
C13 N1 1.477(4)
C15 C14 1.387(4)
C37 C36 1.383(4)
C18 C19 1.371(5)
C22 C21 1.389(5)
C33 C34 1.387(4)
N2 O9 1.224(4)
N2 O10 1.227(4)
C39 C44 1.390(4)
C39 C40 1.396(4)
C44 C43 1.376(5)
C19 C20 1.372(5)
C40 C41 1.386(5)
C20 C21 1.366(5)
C43 C42 1.381(6)
C42 C41 1.363(6)
O4 N1 1.226(4)
N1 O5 1.210(4)
